data_7241513
loop_
_publ_author_name
'Bodart, Laurie'
'Prinzo, Maria'
'Derlet, Am\'elie'
'Tumanov, Nikolay'
'Wouters, Johan'

_publ_section_title
;
 Taking advantage of solvate formation to modulate drug--drug ratio in
 clofaziminium diclofenac salts
;
_journal_issue 1
_journal_name_full CrystEngComm
_journal_page_first 185
_journal_page_last 201
_journal_paper_doi 10.1039/D0CE01400A
_journal_volume 23
_journal_year 2021
_chemical_formula_moiety 'C27 H23 Cl2 N4, C14 H10 Cl2 N O2, 0.491(C H4 O), C0.25 H1.02 O0.25'
_chemical_formula_sum 'C41.75 H35.98 Cl4 N5 O2.75'
_chemical_formula_weight 793.42
_chemical_name_systematic
'N-[(2E)-10-(4-chlorophenyl)-3-[(4-chlorophenyl)amino]-2,10-dihydrophenazin-2-ylidene]propan-2-aminium methanol 2-{2-[(2-chloro-6-methylphenyl)amino]phenyl}acetate'
_space_group_crystal_system monoclinic
_space_group_IT_number 15
_space_group_name_Hall '-C 2yc'
_space_group_name_H-M_alt 'C 1 2/c 1'
_atom_sites_solution_hydrogens mixed
_atom_sites_solution_primary dual
_atom_sites_solution_secondary dual
_audit_creation_method SHELXL-2016/6
_audit_update_record
;
2020-09-17 deposited with the CCDC.	2020-11-20 downloaded from the CCDC.
;
_cell_angle_alpha 90
_cell_angle_beta 93.438(2)
_cell_angle_gamma 90
_cell_formula_units_Z 8
_cell_length_a 16.7209(3)
_cell_length_b 17.2504(5)
_cell_length_c 27.8319(7)
_cell_measurement_reflns_used 5538
_cell_measurement_temperature 295(2)
_cell_measurement_theta_max 66.2640
_cell_measurement_theta_min 3.1520
_cell_volume 8013.4(3)
_computing_cell_refinement 'CrysAlisPro 1.171.40.16b (Rigaku OD, 2018)'
_computing_data_collection 'CrysAlisPro 1.171.40.16b (Rigaku OD, 2018)'
_computing_data_reduction 'CrysAlisPro 1.171.40.16b (Rigaku OD, 2018)'
_computing_structure_refinement 'SHELXL-2016/6 (Sheldrick, 2016)'
_computing_structure_solution 'SHELXT 2014/5 (Sheldrick, 2014)'
_diffrn_ambient_temperature 295(2)
_diffrn_detector_area_resol_mean 5.1856
_diffrn_measured_fraction_theta_full 0.988
_diffrn_measured_fraction_theta_max 0.988
_diffrn_measurement_device 'four-circle diffractometer'
_diffrn_measurement_device_type 'Xcalibur, Ruby, Gemini ultra'
_diffrn_measurement_method '\w scans'
_diffrn_radiation_type CuK\a
_diffrn_radiation_wavelength 1.54184
_diffrn_reflns_av_R_equivalents 0.0400
_diffrn_reflns_av_unetI/netI 0.0316
_diffrn_reflns_Laue_measured_fraction_full 0.988
_diffrn_reflns_Laue_measured_fraction_max 0.988
_diffrn_reflns_limit_h_max 19
_diffrn_reflns_limit_h_min -19
_diffrn_reflns_limit_k_max 20
_diffrn_reflns_limit_k_min -20
_diffrn_reflns_limit_l_max 33
_diffrn_reflns_limit_l_min -26
_diffrn_reflns_number 23679
_diffrn_reflns_point_group_measured_fraction_full 0.988
_diffrn_reflns_point_group_measured_fraction_max 0.988
_diffrn_reflns_theta_full 67.066
_diffrn_reflns_theta_max 67.066
_diffrn_reflns_theta_min 3.181
_diffrn_source 'fine-focus sealed X-ray tube'
_diffrn_source_type 'Enhance Ultra (Cu) X-ray Source'
_exptl_absorpt_coefficient_mu 3.039
_exptl_absorpt_correction_T_max 0.827
_exptl_absorpt_correction_T_min 0.678
_exptl_absorpt_correction_type analytical
_exptl_absorpt_process_details
;
CrysAlisPro 1.171.40.16b (Rigaku Oxford Diffraction, 2018) 
Analytical numeric absorption correction using a multifaceted crystal 
model based on expressions derived by R.C. Clark & J.S. Reid.
Clark, R. C. & Reid, J. S. (1995). Acta Cryst. A51, 887-897)
Empirical absorption correction using spherical harmonics, 
implemented in SCALE3 ABSPACK scaling algorithm.
;
_exptl_crystal_colour 'dark red'
_exptl_crystal_density_diffrn 1.315
_exptl_crystal_description plate
_exptl_crystal_F_000 3291
_exptl_crystal_size_max 0.210
_exptl_crystal_size_mid 0.130
_exptl_crystal_size_min 0.070
_refine_diff_density_max 0.421
_refine_diff_density_min -0.369
_refine_diff_density_rms 0.044
_refine_ls_extinction_method none
_refine_ls_goodness_of_fit_ref 1.017
_refine_ls_hydrogen_treatment mixed
_refine_ls_matrix_type full
_refine_ls_number_parameters 519
_refine_ls_number_reflns 7080
_refine_ls_number_restraints 21
_refine_ls_restrained_S_all 1.019
_refine_ls_R_factor_all 0.0870
_refine_ls_R_factor_gt 0.0592
_refine_ls_shift/su_max 0.000
_refine_ls_shift/su_mean 0.000
_refine_ls_structure_factor_coef Fsqd
_refine_ls_weighting_details 'w=1/[\s^2^(Fo^2^)+(0.1035P)^2^+4.0085P] where P=(Fo^2^+2Fc^2^)/3'
_refine_ls_weighting_scheme calc
_refine_ls_wR_factor_gt 0.1683
_refine_ls_wR_factor_ref 0.1928
_reflns_Friedel_coverage 0.000
_reflns_number_gt 4722
_reflns_number_total 7080
_reflns_threshold_expression 'I > 2\s(I)'
_cod_data_source_file d0ce01400a2.cif
_cod_data_source_block lb0535_CFZ-DCF-MeOH
_cod_depositor_comments 'Adding full bibliography for 7241513--7241524.cif.'
_cod_original_sg_symbol_H-M 'C 2/c'
_cod_database_code 7241513
_shelx_shelxl_version_number 2016/6
_shelx_space_group_comment
;
The symmetry employed for this shelxl refinement is uniquely defined
by the following loop, which should always be used as a source of
symmetry information in preference to the above space-group names.
They are only intended as comments.
;
_shelx_estimated_absorpt_t_min 0.568
_shelx_estimated_absorpt_t_max 0.815

loop_
_space_group_symop_operation_xyz
'x, y, z'
'-x, y, -z+1/2'
'x+1/2, y+1/2, z'
'-x+1/2, y+1/2, -z+1/2'
'-x, -y, -z'
'x, -y, z-1/2'
'-x+1/2, -y+1/2, -z'
'x+1/2, -y+1/2, z-1/2'

loop_
_atom_site_label
_atom_site_type_symbol
_atom_site_fract_x
_atom_site_fract_y
_atom_site_fract_z
_atom_site_U_iso_or_equiv
_atom_site_adp_type
_atom_site_occupancy
_atom_site_site_symmetry_order
_atom_site_calc_flag
_atom_site_refinement_flags_posn
_atom_site_refinement_flags_adp
_atom_site_refinement_flags_occupancy
_atom_site_disorder_assembly
_atom_site_disorder_group
Cl3 Cl 0.56672(6) 0.78107(7) 0.32300(4) 0.1024(3) Uani 1 1 d . . . . .
Cl4 Cl 0.83513(7) 0.65653(9) 0.25690(5) 0.1268(5) Uani 1 1 d . . . . .
O1 O 0.56916(13) 0.58936(15) 0.36491(8) 0.0782(6) Uani 1 1 d . . . . .
O2 O 0.55254(18) 0.46495(19) 0.37694(13) 0.1213(11) Uani 1 1 d . . . . .
N5 N 0.69490(16) 0.66169(18) 0.31980(10) 0.0730(7) Uani 1 1 d . . . . .
H5 H 0.650(2) 0.655(2) 0.3251(14) 0.088 Uiso 1 1 d . U . . .
C28 C 0.5940(2) 0.5207(2) 0.36567(12) 0.0771(9) Uani 1 1 d . . . . .
C29 C 0.6801(2) 0.5059(2) 0.35142(15) 0.0877(10) Uani 1 1 d . . . . .
H29A H 0.694846 0.453373 0.360794 0.105 Uiso 1 1 calc R U . . .
H29B H 0.680558 0.508689 0.316633 0.105 Uiso 1 1 calc R U . . .
C30 C 0.74317(18) 0.5598(2) 0.37252(12) 0.0766(9) Uani 1 1 d . . . . .
C31 C 0.7985(2) 0.5355(3) 0.40986(16) 0.1002(13) Uani 1 1 d . . . . .
H31 H 0.793900 0.485756 0.422309 0.120 Uiso 1 1 calc R U . . .
C32 C 0.8585(2) 0.5827(3) 0.42835(17) 0.1072(14) Uani 1 1 d . . . . .
H32 H 0.894088 0.564828 0.452844 0.129 Uiso 1 1 calc R U . . .
C33 C 0.8661(2) 0.6560(3) 0.41073(15) 0.0957(12) Uani 1 1 d . . . . .
H33 H 0.906707 0.688295 0.423267 0.115 Uiso 1 1 calc R U . . .
C34 C 0.81317(19) 0.6822(2) 0.37423(13) 0.0816(9) Uani 1 1 d . . . . .
H34 H 0.818844 0.732070 0.362142 0.098 Uiso 1 1 calc R U . . .
C35 C 0.75132(17) 0.6348(2) 0.35528(11) 0.0695(8) Uani 1 1 d . . . . .
C36 C 0.70433(18) 0.7256(2) 0.29055(11) 0.0706(8) Uani 1 1 d . . . . .
C37 C 0.7660(2) 0.7311(3) 0.25915(13) 0.0906(11) Uani 1 1 d . . . . .
C38 C 0.7709(3) 0.7941(3) 0.22745(16) 0.1136(15) Uani 1 1 d . . . . .
H38 H 0.813088 0.797467 0.207248 0.136 Uiso 1 1 calc R U . . .
C39 C 0.7130(3) 0.8505(3) 0.22652(17) 0.1164(15) Uani 1 1 d . . . . .
H39 H 0.716309 0.892372 0.205722 0.140 Uiso 1 1 calc R U . . .
C40 C 0.6513(3) 0.8458(3) 0.25537(17) 0.1049(13) Uani 1 1 d . . . . .
H40 H 0.611639 0.883734 0.254058 0.126 Uiso 1 1 calc R U . . .
C41 C 0.6474(2) 0.7851(2) 0.28657(12) 0.0782(9) Uani 1 1 d . . . . .
Cl1 Cl -0.04461(10) 0.50202(12) 0.30879(6) 0.1656(7) Uani 1 1 d . . . . .
Cl2 Cl 0.78246(6) 0.64771(8) 0.58895(5) 0.1173(4) Uani 1 1 d . . . . .
N1 N 0.16967(13) 0.62628(15) 0.46614(10) 0.0679(6) Uani 1 1 d . . . . .
N2 N 0.27464(15) 0.67103(15) 0.54344(9) 0.0692(6) Uani 1 1 d . . . . .
N3 N 0.50008(14) 0.60967(17) 0.45290(10) 0.0679(7) Uani 1 1 d . . . . .
H3 H 0.514(2) 0.605(2) 0.4249(13) 0.082 Uiso 1 1 d . U . . .
N4 N 0.39764(16) 0.58019(19) 0.37426(9) 0.0778(8) Uani 1 1 d . . . . .
H4 H 0.451(2) 0.578(2) 0.3731(13) 0.093 Uiso 1 1 d . U . . .
C1 C 0.0563(2) 0.6599(2) 0.51340(15) 0.0838(10) Uani 1 1 d . . . . .
H1 H 0.019874 0.645694 0.488364 0.101 Uiso 1 1 calc R U . . .
C2 C 0.0296(2) 0.6873(2) 0.55615(17) 0.0965(12) Uani 1 1 d . . . . .
H2 H -0.025205 0.691636 0.559680 0.116 Uiso 1 1 calc R U . . .
C3 C 0.0825(2) 0.7084(2) 0.59376(16) 0.0947(12) Uani 1 1 d . . . . .
H3A H 0.063148 0.726643 0.622277 0.114 Uiso 1 1 calc R U . . .
C4 C 0.1635(2) 0.7026(2) 0.58940(13) 0.0827(9) Uani 1 1 d . . . . .
H4A H 0.198868 0.716675 0.614986 0.099 Uiso 1 1 calc R U . . .
C5 C 0.19317(18) 0.67554(19) 0.54627(12) 0.0698(8) Uani 1 1 d . . . . .
C6 C 0.30252(17) 0.64487(17) 0.50287(11) 0.0630(7) Uani 1 1 d . . . . .
C7 C 0.38604(17) 0.63865(19) 0.49932(11) 0.0656(7) Uani 1 1 d . . . . .
H7 H 0.419674 0.651560 0.525943 0.079 Uiso 1 1 calc R U . . .
C8 C 0.41958(16) 0.61436(18) 0.45827(10) 0.0612(7) Uani 1 1 d . . . . .
C9 C 0.36671(16) 0.59661(18) 0.41572(11) 0.0635(7) Uani 1 1 d . . . . .
C10 C 0.28293(17) 0.60019(19) 0.41939(11) 0.0684(8) Uani 1 1 d . . . . .
H10 H 0.248980 0.586988 0.392964 0.082 Uiso 1 1 calc R U . . .
C11 C 0.25093(16) 0.62290(18) 0.46143(11) 0.0642(7) Uani 1 1 d . . . . .
C12 C 0.13857(18) 0.65372(18) 0.50811(12) 0.0700(8) Uani 1 1 d . . . . .
C13 C 0.11656(16) 0.59751(19) 0.42752(12) 0.0686(8) Uani 1 1 d . . . . .
C14 C 0.0962(2) 0.5206(2) 0.42715(15) 0.0878(10) Uani 1 1 d . . . . .
H14 H 0.115496 0.488194 0.451907 0.105 Uiso 1 1 calc R U . . .
C15 C 0.0471(3) 0.4915(3) 0.38988(19) 0.1035(13) Uani 1 1 d . . . . .
H15 H 0.033073 0.439343 0.389458 0.124 Uiso 1 1 calc R U . . .
C16 C 0.0195(2) 0.5385(3) 0.35422(16) 0.0958(12) Uani 1 1 d . . . . .
C17 C 0.0394(2) 0.6154(3) 0.35413(15) 0.0985(12) Uani 1 1 d . . . . .
H17 H 0.019464 0.647233 0.329205 0.118 Uiso 1 1 calc R U . . .
C18 C 0.0890(2) 0.6463(2) 0.39106(14) 0.0844(10) Uani 1 1 d . . . . .
H18 H 0.103308 0.698388 0.391149 0.101 Uiso 1 1 calc R U . . .
C19 C 0.56394(16) 0.62003(18) 0.48797(11) 0.0644(7) Uani 1 1 d . . . . .
C20 C 0.63473(18) 0.6490(2) 0.47165(13) 0.0771(9) Uani 1 1 d . . . . .
H20 H 0.636968 0.663727 0.439610 0.093 Uiso 1 1 calc R U . . .
C21 C 0.7017(2) 0.6563(2) 0.50257(15) 0.0870(10) Uani 1 1 d . . . . .
H21 H 0.749492 0.674377 0.491249 0.104 Uiso 1 1 calc R U . . .
C22 C 0.69781(19) 0.6368(2) 0.54981(14) 0.0825(10) Uani 1 1 d . . . . .
C23 C 0.6279(2) 0.6085(2) 0.56703(13) 0.0860(10) Uani 1 1 d . . . . .
H23 H 0.625833 0.595733 0.599392 0.103 Uiso 1 1 calc R U . . .
C24 C 0.56065(19) 0.5991(2) 0.53573(12) 0.0747(8) Uani 1 1 d . . . . .
H24 H 0.513690 0.578749 0.546881 0.090 Uiso 1 1 calc R U . . .
C25 C 0.3523(2) 0.5762(3) 0.32680(13) 0.0915(11) Uani 1 1 d . . . . .
H25 H 0.309269 0.614838 0.326720 0.110 Uiso 1 1 calc R U . . .
C26 C 0.4091(3) 0.5997(4) 0.28859(15) 0.1256(17) Uani 1 1 d . . . . .
H26A H 0.429506 0.650724 0.295501 0.188 Uiso 1 1 calc R U . . .
H26B H 0.380755 0.599507 0.257548 0.188 Uiso 1 1 calc R U . . .
H26C H 0.452753 0.563556 0.288635 0.188 Uiso 1 1 calc R U . . .
C27 C 0.3153(3) 0.5001(3) 0.31753(18) 0.1260(17) Uani 1 1 d . . . . .
H27A H 0.356282 0.462331 0.312849 0.189 Uiso 1 1 calc R U . . .
H27B H 0.279774 0.502807 0.289160 0.189 Uiso 1 1 calc R U . . .
H27C H 0.285534 0.485232 0.344522 0.189 Uiso 1 1 calc R U . . .
O3A O 0.1162(4) 0.8208(3) 0.37299(19) 0.0923(19) Uani 0.491(6) 1 d D U P A 1
H3OA H 0.115601 0.862440 0.387190 0.138 Uiso 0.491(6) 1 calc R U P A 1
C42A C 0.0490(8) 0.8183(7) 0.3354(5) 0.155(5) Uani 0.491(6) 1 d D U P A 1
H42A H -0.000860 0.826073 0.350119 0.232 Uiso 0.491(6) 1 calc R U P A 1
H42B H 0.048322 0.768695 0.319674 0.232 Uiso 0.491(6) 1 calc R U P A 1
H42C H 0.056096 0.858371 0.312105 0.232 Uiso 0.491(6) 1 calc R U P A 1
O3B O -0.0203(13) 0.8182(11) 0.2854(10) 0.200(8) Uani 0.254(3) 1 d D U P A -1
H3OB H -0.047874 0.840741 0.304378 0.300 Uiso 0.2545 1 calc . U P A -1
C42B C -0.0127(15) 0.8673(17) 0.2419(10) 0.166(10) Uani 0.254(3) 1 d D U P A -1
H42D H -0.001957 0.835008 0.214959 0.248 Uiso 0.2545 1 calc . U P A -1
H42E H 0.030509 0.903439 0.247667 0.248 Uiso 0.2545 1 calc . U P A -1
H42F H -0.061736 0.895229 0.235038 0.248 Uiso 0.2545 1 calc . U P A -1

loop_
_atom_site_aniso_label
_atom_site_aniso_U_11
_atom_site_aniso_U_22
_atom_site_aniso_U_33
_atom_site_aniso_U_23
_atom_site_aniso_U_13
_atom_site_aniso_U_12
Cl3 0.0756(5) 0.1173(8) 0.1168(8) 0.0118(6) 0.0264(5) 0.0207(5)
Cl4 0.0949(7) 0.1710(12) 0.1200(9) 0.0075(8) 0.0519(6) 0.0277(7)
O1 0.0636(12) 0.0925(17) 0.0808(14) 0.0054(12) 0.0242(10) 0.0103(11)
O2 0.0982(19) 0.103(2) 0.169(3) 0.0044(19) 0.059(2) -0.0096(17)
N5 0.0532(13) 0.094(2) 0.0729(16) 0.0155(14) 0.0131(12) 0.0040(13)
C28 0.0677(18) 0.093(3) 0.073(2) 0.0032(17) 0.0229(15) -0.0007(19)
C29 0.082(2) 0.085(2) 0.100(3) 0.0042(19) 0.036(2) 0.0161(19)
C30 0.0584(17) 0.090(2) 0.084(2) 0.0097(18) 0.0254(15) 0.0161(16)
C31 0.080(2) 0.113(3) 0.111(3) 0.040(2) 0.032(2) 0.031(2)
C32 0.059(2) 0.154(4) 0.108(3) 0.030(3) 0.0024(19) 0.020(2)
C33 0.0544(18) 0.141(4) 0.092(3) 0.002(3) 0.0044(17) 0.007(2)
C34 0.0572(17) 0.102(3) 0.086(2) 0.0062(19) 0.0125(16) 0.0092(17)
C35 0.0513(15) 0.090(2) 0.0684(18) 0.0078(16) 0.0174(13) 0.0123(15)
C36 0.0581(16) 0.093(2) 0.0618(17) 0.0071(15) 0.0099(13) -0.0028(15)
C37 0.073(2) 0.123(3) 0.078(2) 0.012(2) 0.0192(17) -0.003(2)
C38 0.093(3) 0.161(5) 0.089(3) 0.023(3) 0.027(2) -0.027(3)
C39 0.113(3) 0.132(4) 0.103(3) 0.042(3) 0.007(3) -0.008(3)
C40 0.097(3) 0.106(3) 0.111(3) 0.035(3) 0.001(2) 0.005(2)
C41 0.0704(19) 0.090(2) 0.075(2) 0.0077(17) 0.0073(15) 0.0008(17)
Cl1 0.1375(11) 0.2001(16) 0.1532(13) -0.0777(12) -0.0423(10) 0.0206(11)
Cl2 0.0754(6) 0.1420(10) 0.1305(9) -0.0280(7) -0.0273(6) 0.0220(6)
N1 0.0492(12) 0.0719(16) 0.0842(17) 0.0001(12) 0.0161(12) 0.0034(11)
N2 0.0642(14) 0.0744(16) 0.0708(15) 0.0046(12) 0.0188(12) 0.0099(12)
N3 0.0508(13) 0.0893(18) 0.0649(15) -0.0075(13) 0.0129(11) 0.0044(12)
N4 0.0553(14) 0.118(2) 0.0608(15) -0.0117(14) 0.0091(12) 0.0076(14)
C1 0.0602(18) 0.083(2) 0.111(3) 0.0016(19) 0.0294(18) 0.0022(16)
C2 0.072(2) 0.092(3) 0.132(3) 0.006(2) 0.053(2) 0.0037(19)
C3 0.089(3) 0.094(3) 0.106(3) -0.003(2) 0.049(2) 0.004(2)
C4 0.084(2) 0.085(2) 0.083(2) 0.0013(17) 0.0353(18) 0.0094(18)
C5 0.0644(17) 0.0685(19) 0.079(2) 0.0065(15) 0.0265(16) 0.0070(14)
C6 0.0586(15) 0.0663(18) 0.0656(17) 0.0006(14) 0.0150(13) 0.0053(13)
C7 0.0537(15) 0.079(2) 0.0648(17) -0.0045(14) 0.0092(13) 0.0039(14)
C8 0.0490(14) 0.0693(18) 0.0662(17) 0.0007(13) 0.0120(12) 0.0050(12)
C9 0.0535(15) 0.0721(19) 0.0658(17) -0.0016(14) 0.0102(13) 0.0064(13)
C10 0.0522(15) 0.081(2) 0.0723(19) -0.0079(15) 0.0085(13) 0.0021(14)
C11 0.0513(14) 0.0665(18) 0.0761(19) 0.0012(14) 0.0143(13) 0.0031(13)
C12 0.0601(16) 0.0664(18) 0.086(2) 0.0045(15) 0.0249(15) 0.0042(14)
C13 0.0451(14) 0.075(2) 0.086(2) 0.0024(16) 0.0114(14) 0.0031(13)
C14 0.084(2) 0.071(2) 0.108(3) 0.0035(19) 0.002(2) -0.0033(18)
C15 0.095(3) 0.085(3) 0.130(4) -0.016(3) 0.001(3) -0.004(2)
C16 0.074(2) 0.111(3) 0.102(3) -0.028(3) 0.002(2) 0.008(2)
C17 0.072(2) 0.132(4) 0.092(3) 0.009(2) 0.0058(19) 0.022(2)
C18 0.0666(19) 0.085(2) 0.102(3) 0.009(2) 0.0132(18) 0.0054(17)
C19 0.0504(14) 0.0719(18) 0.0714(19) -0.0037(14) 0.0087(13) 0.0061(13)
C20 0.0570(17) 0.099(2) 0.077(2) -0.0087(17) 0.0138(15) -0.0010(16)
C21 0.0564(18) 0.104(3) 0.101(3) -0.016(2) 0.0123(17) -0.0069(17)
C22 0.0580(18) 0.089(2) 0.099(3) -0.0153(19) -0.0050(17) 0.0137(16)
C23 0.082(2) 0.097(3) 0.079(2) 0.0084(19) 0.0003(18) 0.0230(19)
C24 0.0594(17) 0.084(2) 0.082(2) 0.0124(17) 0.0083(15) 0.0072(15)
C25 0.0680(19) 0.134(3) 0.073(2) -0.017(2) 0.0055(16) 0.001(2)
C26 0.119(3) 0.182(5) 0.076(3) 0.012(3) 0.009(2) 0.000(3)
C27 0.140(4) 0.140(4) 0.097(3) -0.008(3) -0.006(3) -0.013(3)
O3A 0.125(4) 0.059(3) 0.094(4) -0.008(2) 0.016(3) -0.008(3)
C42A 0.167(11) 0.091(7) 0.202(12) -0.010(7) -0.018(8) 0.011(7)
O3B 0.156(15) 0.121(13) 0.31(2) 0.016(13) -0.075(17) 0.002(11)
C42B 0.11(2) 0.15(2) 0.22(3) -0.031(16) -0.093(19) 0.018(14)

loop_
_atom_type_symbol
_atom_type_description
_atom_type_scat_dispersion_real
_atom_type_scat_dispersion_imag
_atom_type_scat_source
C C 0.0181 0.0091 'International Tables Vol C Tables 4.2.6.8 and 6.1.1.4'
H H 0.0000 0.0000 'International Tables Vol C Tables 4.2.6.8 and 6.1.1.4'
Cl Cl 0.3639 0.7018 'International Tables Vol C Tables 4.2.6.8 and 6.1.1.4'
N N 0.0311 0.0180 'International Tables Vol C Tables 4.2.6.8 and 6.1.1.4'
O O 0.0492 0.0322 'International Tables Vol C Tables 4.2.6.8 and 6.1.1.4'

loop_
_geom_angle_atom_site_label_1
_geom_angle_atom_site_label_2
_geom_angle_atom_site_label_3
_geom_angle
_geom_angle_site_symmetry_1
_geom_angle_site_symmetry_3
_geom_angle_publ_flag
C36 N5 C35 125.5(3) . . ?
C36 N5 H5 112(3) . . ?
C35 N5 H5 116(3) . . ?
O2 C28 O1 123.2(3) . . ?
O2 C28 C29 119.0(4) . . ?
O1 C28 C29 117.8(3) . . ?
C30 C29 C28 116.3(3) . . ?
C30 C29 H29A 108.2 . . ?
C28 C29 H29A 108.2 . . ?
C30 C29 H29B 108.2 . . ?
C28 C29 H29B 108.2 . . ?
H29A C29 H29B 107.4 . . ?
C35 C30 C31 117.2(4) . . ?
C35 C30 C29 121.6(3) . . ?
C31 C30 C29 121.2(4) . . ?
C32 C31 C30 122.2(4) . . ?
C32 C31 H31 118.9 . . ?
C30 C31 H31 118.9 . . ?
C33 C32 C31 119.8(4) . . ?
C33 C32 H32 120.1 . . ?
C31 C32 H32 120.1 . . ?
C32 C33 C34 119.9(4) . . ?
C32 C33 H33 120.1 . . ?
C34 C33 H33 120.1 . . ?
C33 C34 C35 120.8(4) . . ?
C33 C34 H34 119.6 . . ?
C35 C34 H34 119.6 . . ?
C30 C35 C34 120.0(3) . . ?
C30 C35 N5 118.3(3) . . ?
C34 C35 N5 121.6(3) . . ?
N5 C36 C37 122.5(3) . . ?
N5 C36 C41 122.0(3) . . ?
C37 C36 C41 115.2(3) . . ?
C36 C37 C38 121.3(4) . . ?
C36 C37 Cl4 119.4(3) . . ?
C38 C37 Cl4 119.1(3) . . ?
C39 C38 C37 119.5(4) . . ?
C39 C38 H38 120.3 . . ?
C37 C38 H38 120.3 . . ?
C40 C39 C38 120.8(4) . . ?
C40 C39 H39 119.6 . . ?
C38 C39 H39 119.6 . . ?
C39 C40 C41 119.4(4) . . ?
C39 C40 H40 120.3 . . ?
C41 C40 H40 120.3 . . ?
C40 C41 C36 123.8(3) . . ?
C40 C41 Cl3 118.0(3) . . ?
C36 C41 Cl3 118.2(3) . . ?
C11 N1 C12 121.1(3) . . ?
C11 N1 C13 118.9(2) . . ?
C12 N1 C13 120.0(2) . . ?
C6 N2 C5 118.0(3) . . ?
C8 N3 C19 128.7(3) . . ?
C8 N3 H3 116(3) . . ?
C19 N3 H3 115(3) . . ?
C9 N4 C25 125.5(3) . . ?
C9 N4 H4 119(2) . . ?
C25 N4 H4 115(2) . . ?
C2 C1 C12 119.3(4) . . ?
C2 C1 H1 120.4 . . ?
C12 C1 H1 120.4 . . ?
C3 C2 C1 121.3(3) . . ?
C3 C2 H2 119.4 . . ?
C1 C2 H2 119.4 . . ?
C4 C3 C2 120.4(4) . . ?
C4 C3 H3A 119.8 . . ?
C2 C3 H3A 119.8 . . ?
C3 C4 C5 120.1(4) . . ?
C3 C4 H4A 120.0 . . ?
C5 C4 H4A 120.0 . . ?
N2 C5 C4 118.1(3) . . ?
N2 C5 C12 122.8(3) . . ?
C4 C5 C12 119.1(3) . . ?
N2 C6 C7 119.1(3) . . ?
N2 C6 C11 123.0(3) . . ?
C7 C6 C11 118.0(3) . . ?
C8 C7 C6 122.6(3) . . ?
C8 C7 H7 118.7 . . ?
C6 C7 H7 118.7 . . ?
N3 C8 C7 124.4(3) . . ?
N3 C8 C9 116.7(2) . . ?
C7 C8 C9 118.7(2) . . ?
N4 C9 C10 120.9(3) . . ?
N4 C9 C8 120.0(3) . . ?
C10 C9 C8 119.0(3) . . ?
C11 C10 C9 120.9(3) . . ?
C11 C10 H10 119.6 . . ?
C9 C10 H10 119.6 . . ?
C10 C11 N1 122.1(3) . . ?
C10 C11 C6 120.6(3) . . ?
N1 C11 C6 117.3(3) . . ?
N1 C12 C1 122.4(3) . . ?
N1 C12 C5 117.8(3) . . ?
C1 C12 C5 119.9(3) . . ?
C14 C13 C18 121.0(3) . . ?
C14 C13 N1 118.7(3) . . ?
C18 C13 N1 120.2(3) . . ?
C13 C14 C15 119.7(4) . . ?
C13 C14 H14 120.2 . . ?
C15 C14 H14 120.2 . . ?
C16 C15 C14 119.9(4) . . ?
C16 C15 H15 120.0 . . ?
C14 C15 H15 120.0 . . ?
C15 C16 C17 121.0(4) . . ?
C15 C16 Cl1 119.5(4) . . ?
C17 C16 Cl1 119.5(4) . . ?
C16 C17 C18 120.3(4) . . ?
C16 C17 H17 119.8 . . ?
C18 C17 H17 119.8 . . ?
C13 C18 C17 118.1(4) . . ?
C13 C18 H18 121.0 . . ?
C17 C18 H18 121.0 . . ?
C24 C19 C20 119.6(3) . . ?
C24 C19 N3 124.0(3) . . ?
C20 C19 N3 116.3(3) . . ?
C21 C20 C19 120.4(3) . . ?
C21 C20 H20 119.8 . . ?
C19 C20 H20 119.8 . . ?
C22 C21 C20 119.8(3) . . ?
C22 C21 H21 120.1 . . ?
C20 C21 H21 120.1 . . ?
C21 C22 C23 120.9(3) . . ?
C21 C22 Cl2 119.5(3) . . ?
C23 C22 Cl2 119.6(3) . . ?
C22 C23 C24 119.6(3) . . ?
C22 C23 H23 120.2 . . ?
C24 C23 H23 120.2 . . ?
C19 C24 C23 119.6(3) . . ?
C19 C24 H24 120.2 . . ?
C23 C24 H24 120.2 . . ?
C27 C25 N4 112.6(4) . . ?
C27 C25 C26 112.9(4) . . ?
N4 C25 C26 107.6(3) . . ?
C27 C25 H25 107.8 . . ?
N4 C25 H25 107.8 . . ?
C26 C25 H25 107.8 . . ?
C25 C26 H26A 109.5 . . ?
C25 C26 H26B 109.5 . . ?
H26A C26 H26B 109.5 . . ?
C25 C26 H26C 109.5 . . ?
H26A C26 H26C 109.5 . . ?
H26B C26 H26C 109.5 . . ?
C25 C27 H27A 109.5 . . ?
C25 C27 H27B 109.5 . . ?
H27A C27 H27B 109.5 . . ?
C25 C27 H27C 109.5 . . ?
H27A C27 H27C 109.5 . . ?
H27B C27 H27C 109.5 . . ?
C42A O3A H3OA 109.5 . . ?
O3A C42A O3B 172.1(15) . . ?
O3A C42A H42A 109.5 . . ?
O3B C42A H42A 77.9 . . ?
O3A C42A H42B 109.5 . . ?
O3B C42A H42B 69.5 . . ?
H42A C42A H42B 109.5 . . ?
O3A C42A H42C 109.5 . . ?
O3B C42A H42C 64.4 . . ?
H42A C42A H42C 109.5 . . ?
H42B C42A H42C 109.5 . . ?
C42B O3B C42A 124.0(14) . . ?
C42B O3B H3OB 109.5 . . ?
C42A O3B H3OB 81.9 . . ?
O3B C42B H42D 109.5 . . ?
O3B C42B H42E 109.5 . . ?
H42D C42B H42E 109.5 . . ?
O3B C42B H42F 109.5 . . ?
H42D C42B H42F 109.5 . . ?
H42E C42B H42F 109.5 . . ?

loop_
_geom_bond_atom_site_label_1
_geom_bond_atom_site_label_2
_geom_bond_distance
_geom_bond_site_symmetry_2
_geom_bond_publ_flag
Cl3 C41 1.738(4) . ?
Cl4 C37 1.734(4) . ?
O1 C28 1.256(4) . ?
O2 C28 1.236(4) . ?
N5 C36 1.385(4) . ?
N5 C35 1.403(4) . ?
N5 H5 0.79(4) . ?
C28 C29 1.538(5) . ?
C29 C30 1.499(6) . ?
C29 H29A 0.9700 . ?
C29 H29B 0.9700 . ?
C30 C35 1.390(5) . ?
C30 C31 1.412(5) . ?
C31 C32 1.369(7) . ?
C31 H31 0.9300 . ?
C32 C33 1.366(7) . ?
C32 H32 0.9300 . ?
C33 C34 1.382(5) . ?
C33 H33 0.9300 . ?
C34 C35 1.397(5) . ?
C34 H34 0.9300 . ?
C36 C37 1.394(4) . ?
C36 C41 1.399(5) . ?
C37 C38 1.404(6) . ?
C38 C39 1.372(7) . ?
C38 H38 0.9300 . ?
C39 C40 1.347(7) . ?
C39 H39 0.9300 . ?
C40 C41 1.365(5) . ?
C40 H40 0.9300 . ?
Cl1 C16 1.727(4) . ?
Cl2 C22 1.744(3) . ?
N1 C11 1.374(4) . ?
N1 C12 1.390(4) . ?
N1 C13 1.441(4) . ?
N2 C6 1.326(4) . ?
N2 C5 1.371(4) . ?
N3 C8 1.366(3) . ?
N3 C19 1.414(4) . ?
N3 H3 0.83(4) . ?
N4 C9 1.323(4) . ?
N4 C25 1.485(4) . ?
N4 H4 0.90(4) . ?
C1 C2 1.379(6) . ?
C1 C12 1.397(4) . ?
C1 H1 0.9300 . ?
C2 C3 1.379(6) . ?
C2 H2 0.9300 . ?
C3 C4 1.370(5) . ?
C3 H3A 0.9300 . ?
C4 C5 1.406(5) . ?
C4 H4A 0.9300 . ?
C5 C12 1.410(5) . ?
C6 C7 1.410(4) . ?
C6 C11 1.448(4) . ?
C7 C8 1.368(4) . ?
C7 H7 0.9300 . ?
C8 C9 1.467(4) . ?
C9 C10 1.412(4) . ?
C10 C11 1.373(4) . ?
C10 H10 0.9300 . ?
C13 C14 1.369(5) . ?
C13 C18 1.376(5) . ?
C14 C15 1.379(6) . ?
C14 H14 0.9300 . ?
C15 C16 1.342(7) . ?
C15 H15 0.9300 . ?
C16 C17 1.367(7) . ?
C17 C18 1.388(6) . ?
C17 H17 0.9300 . ?
C18 H18 0.9300 . ?
C19 C24 1.382(5) . ?
C19 C20 1.387(4) . ?
C20 C21 1.377(5) . ?
C20 H20 0.9300 . ?
C21 C22 1.362(6) . ?
C21 H21 0.9300 . ?
C22 C23 1.379(5) . ?
C23 C24 1.391(5) . ?
C23 H23 0.9300 . ?
C24 H24 0.9300 . ?
C25 C27 1.469(7) . ?
C25 C26 1.522(6) . ?
C25 H25 0.9800 . ?
C26 H26A 0.9600 . ?
C26 H26B 0.9600 . ?
C26 H26C 0.9600 . ?
C27 H27A 0.9600 . ?
C27 H27B 0.9600 . ?
C27 H27C 0.9600 . ?
O3A C42A 1.491(13) . ?
O3A H3OA 0.8200 . ?
C42A O3B 1.76(2) . ?
C42A H42A 0.9600 . ?
C42A H42B 0.9600 . ?
C42A H42C 0.9600 . ?
O3B C42B 1.489(16) . ?
O3B H3OB 0.8200 . ?
C42B H42D 0.9600 . ?
C42B H42E 0.9600 . ?
C42B H42F 0.9600 . ?

loop_
_geom_hbond_atom_site_label_D
_geom_hbond_atom_site_label_H
_geom_hbond_atom_site_label_A
_geom_hbond_distance_DH
_geom_hbond_distance_HA
_geom_hbond_distance_DA
_geom_hbond_angle_DHA
_geom_hbond_site_symmetry_A
N3 H3 O1 0.83(4) 1.98(4) 2.792(3) 168(4) .
N4 H4 O1 0.90(4) 2.00(4) 2.899(3) 171(4) .
N4 H4 O2 0.90(4) 2.58(4) 3.262(4) 133(3) .
N5 H5 O1 0.79(4) 2.13(4) 2.805(3) 145(4) .
O3A H3OA O2 0.82 2.07 2.710(6) 134.7 3_455
C18 H18 O3A 0.93 2.19 3.091(6) 164.2 .
C24 H24 O2 0.93 2.56 3.356(5) 143.3 5_666

loop_
_geom_torsion_atom_site_label_1
_geom_torsion_atom_site_label_2
_geom_torsion_atom_site_label_3
_geom_torsion_atom_site_label_4
_geom_torsion
_geom_torsion_site_symmetry_1
_geom_torsion_site_symmetry_2
_geom_torsion_site_symmetry_3
_geom_torsion_site_symmetry_4
_geom_torsion_publ_flag
O2 C28 C29 C30 -135.6(4) . . . . ?
O1 C28 C29 C30 44.9(5) . . . . ?
C28 C29 C30 C35 -75.9(4) . . . . ?
C28 C29 C30 C31 106.0(4) . . . . ?
C35 C30 C31 C32 -0.8(5) . . . . ?
C29 C30 C31 C32 177.3(4) . . . . ?
C30 C31 C32 C33 0.3(6) . . . . ?
C31 C32 C33 C34 -0.2(6) . . . . ?
C32 C33 C34 C35 0.6(6) . . . . ?
C31 C30 C35 C34 1.2(4) . . . . ?
C29 C30 C35 C34 -176.9(3) . . . . ?
C31 C30 C35 N5 -177.0(3) . . . . ?
C29 C30 C35 N5 4.9(4) . . . . ?
C33 C34 C35 C30 -1.1(5) . . . . ?
C33 C34 C35 N5 177.0(3) . . . . ?
C36 N5 C35 C30 -163.0(3) . . . . ?
C36 N5 C35 C34 18.8(5) . . . . ?
C35 N5 C36 C37 60.3(5) . . . . ?
C35 N5 C36 C41 -127.0(4) . . . . ?
N5 C36 C37 C38 175.5(4) . . . . ?
C41 C36 C37 C38 2.3(6) . . . . ?
N5 C36 C37 Cl4 -1.2(5) . . . . ?
C41 C36 C37 Cl4 -174.3(3) . . . . ?
C36 C37 C38 C39 -1.5(7) . . . . ?
Cl4 C37 C38 C39 175.2(4) . . . . ?
C37 C38 C39 C40 -0.5(8) . . . . ?
C38 C39 C40 C41 1.3(8) . . . . ?
C39 C40 C41 C36 -0.3(7) . . . . ?
C39 C40 C41 Cl3 -179.8(4) . . . . ?
N5 C36 C41 C40 -174.6(4) . . . . ?
C37 C36 C41 C40 -1.5(6) . . . . ?
N5 C36 C41 Cl3 4.8(5) . . . . ?
C37 C36 C41 Cl3 178.0(3) . . . . ?
C12 C1 C2 C3 -0.2(6) . . . . ?
C1 C2 C3 C4 0.1(6) . . . . ?
C2 C3 C4 C5 0.4(6) . . . . ?
C6 N2 C5 C4 179.5(3) . . . . ?
C6 N2 C5 C12 0.0(5) . . . . ?
C3 C4 C5 N2 179.7(3) . . . . ?
C3 C4 C5 C12 -0.7(5) . . . . ?
C5 N2 C6 C7 -179.1(3) . . . . ?
C5 N2 C6 C11 1.5(4) . . . . ?
N2 C6 C7 C8 -178.0(3) . . . . ?
C11 C6 C7 C8 1.3(5) . . . . ?
C19 N3 C8 C7 7.2(5) . . . . ?
C19 N3 C8 C9 -176.8(3) . . . . ?
C6 C7 C8 N3 178.0(3) . . . . ?
C6 C7 C8 C9 2.1(5) . . . . ?
C25 N4 C9 C10 10.2(5) . . . . ?
C25 N4 C9 C8 -167.5(3) . . . . ?
N3 C8 C9 N4 -2.7(4) . . . . ?
C7 C8 C9 N4 173.5(3) . . . . ?
N3 C8 C9 C10 179.7(3) . . . . ?
C7 C8 C9 C10 -4.1(5) . . . . ?
N4 C9 C10 C11 -175.1(3) . . . . ?
C8 C9 C10 C11 2.6(5) . . . . ?
C9 C10 C11 N1 -179.4(3) . . . . ?
C9 C10 C11 C6 0.9(5) . . . . ?
C12 N1 C11 C10 -176.2(3) . . . . ?
C13 N1 C11 C10 6.6(5) . . . . ?
C12 N1 C11 C6 3.4(4) . . . . ?
C13 N1 C11 C6 -173.8(3) . . . . ?
N2 C6 C11 C10 176.4(3) . . . . ?
C7 C6 C11 C10 -3.0(5) . . . . ?
N2 C6 C11 N1 -3.2(4) . . . . ?
C7 C6 C11 N1 177.4(3) . . . . ?
C11 N1 C12 C1 178.1(3) . . . . ?
C13 N1 C12 C1 -4.7(5) . . . . ?
C11 N1 C12 C5 -2.1(4) . . . . ?
C13 N1 C12 C5 175.1(3) . . . . ?
C2 C1 C12 N1 179.7(3) . . . . ?
C2 C1 C12 C5 -0.1(5) . . . . ?
N2 C5 C12 N1 0.3(5) . . . . ?
C4 C5 C12 N1 -179.2(3) . . . . ?
N2 C5 C12 C1 -179.9(3) . . . . ?
C4 C5 C12 C1 0.6(5) . . . . ?
C11 N1 C13 C14 87.9(4) . . . . ?
C12 N1 C13 C14 -89.3(4) . . . . ?
C11 N1 C13 C18 -90.1(4) . . . . ?
C12 N1 C13 C18 92.7(4) . . . . ?
C18 C13 C14 C15 -0.4(6) . . . . ?
N1 C13 C14 C15 -178.4(3) . . . . ?
C13 C14 C15 C16 0.0(6) . . . . ?
C14 C15 C16 C17 0.0(7) . . . . ?
C14 C15 C16 Cl1 -177.9(3) . . . . ?
C15 C16 C17 C18 0.3(6) . . . . ?
Cl1 C16 C17 C18 178.2(3) . . . . ?
C14 C13 C18 C17 0.7(5) . . . . ?
N1 C13 C18 C17 178.7(3) . . . . ?
C16 C17 C18 C13 -0.7(5) . . . . ?
C8 N3 C19 C24 34.1(5) . . . . ?
C8 N3 C19 C20 -149.7(3) . . . . ?
C24 C19 C20 C21 0.7(5) . . . . ?
N3 C19 C20 C21 -175.7(3) . . . . ?
C19 C20 C21 C22 -1.8(6) . . . . ?
C20 C21 C22 C23 1.3(6) . . . . ?
C20 C21 C22 Cl2 -178.9(3) . . . . ?
C21 C22 C23 C24 0.5(6) . . . . ?
Cl2 C22 C23 C24 -179.4(3) . . . . ?
C20 C19 C24 C23 1.1(5) . . . . ?
N3 C19 C24 C23 177.2(3) . . . . ?
C22 C23 C24 C19 -1.6(5) . . . . ?
C9 N4 C25 C27 -85.3(5) . . . . ?
C9 N4 C25 C26 149.6(4) . . . . ?
